data_7156665
loop_
_publ_author_name
'Pang, Yadong'
'Liang, Guoduan'
'Xie, Fukai'
'Hu, Haibin'
'Du, Chuan'
'Zhang, Xinhang'
'Cheng, Maosheng'
'Lin, Bin'
'Liu, Yongxiang'

_publ_section_title
;
 N-Fluorobenzenesulfonimide as a highly effective Ag(i)-catalyst
 attenuator for tryptamine-derived ynesulfonamide cycloisomerization.
;
_journal_issue 8
_journal_name_full 'Organic &amp; biomolecular chemistry'
_journal_page_first 2247
_journal_page_last 2257
_journal_paper_doi 10.1039/c9ob00059c
_journal_volume 17
_journal_year 2019
_chemical_formula_sum 'C25 H21 N3 O4 S'
_chemical_formula_weight 459.51
_space_group_crystal_system monoclinic
_space_group_IT_number 14
_space_group_name_Hall '-P 2ybc'
_space_group_name_H-M_alt 'P 1 21/c 1'
_symmetry_space_group_name_Hall '-P 2ybc'
_symmetry_space_group_name_H-M 'P 1 21/c 1'
_atom_sites_solution_hydrogens geom
_audit_creation_method SHELXL-2016/6
_audit_update_record
;
2017-05-18 deposited with the CCDC.
2019-01-30 downloaded from the CCDC.
;
_cell_angle_alpha 90
_cell_angle_beta 107.0833(14)
_cell_angle_gamma 90
_cell_formula_units_Z 4
_cell_length_a 16.3438(2)
_cell_length_b 12.83299(16)
_cell_length_c 10.54089(14)
_cell_measurement_temperature 293(2)
_cell_volume 2113.30(5)
_computing_structure_refinement 'SHELXL-2016/6 (Sheldrick, 2016)'
_computing_structure_solution 'SHELXT 2014/5 (Sheldrick, 2014)'
_diffrn_ambient_temperature 293(2)
_diffrn_measured_fraction_theta_full 0.999
_diffrn_measured_fraction_theta_max 0.976
_diffrn_radiation_type CuK\a
_diffrn_radiation_wavelength 1.54184
_diffrn_reflns_av_R_equivalents 0.0243
_diffrn_reflns_av_unetI/netI 0.0325
_diffrn_reflns_Laue_measured_fraction_full 0.999
_diffrn_reflns_Laue_measured_fraction_max 0.976
_diffrn_reflns_limit_h_max 19
_diffrn_reflns_limit_h_min -20
_diffrn_reflns_limit_k_max 14
_diffrn_reflns_limit_k_min -15
_diffrn_reflns_limit_l_max 12
_diffrn_reflns_limit_l_min -12
_diffrn_reflns_number 8372
_diffrn_reflns_point_group_measured_fraction_full 0.999
_diffrn_reflns_point_group_measured_fraction_max 0.976
_diffrn_reflns_theta_full 67.684
_diffrn_reflns_theta_max 73.705
_diffrn_reflns_theta_min 4.459
_exptl_absorpt_coefficient_mu 1.697
_exptl_crystal_density_diffrn 1.444
_exptl_crystal_F_000 960
_exptl_crystal_size_max 0.180
_exptl_crystal_size_mid 0.100
_exptl_crystal_size_min 0.080
_refine_diff_density_max 0.323
_refine_diff_density_min -0.483
_refine_diff_density_rms 0.056
_refine_ls_extinction_method none
_refine_ls_goodness_of_fit_ref 1.053
_refine_ls_hydrogen_treatment constr
_refine_ls_matrix_type full
_refine_ls_number_parameters 299
_refine_ls_number_reflns 4165
_refine_ls_number_restraints 0
_refine_ls_restrained_S_all 1.053
_refine_ls_R_factor_all 0.0378
_refine_ls_R_factor_gt 0.0343
_refine_ls_shift/su_max 0.000
_refine_ls_shift/su_mean 0.000
_refine_ls_structure_factor_coef Fsqd
_refine_ls_weighting_details 'w=1/[\s^2^(Fo^2^)+(0.0424P)^2^+0.7139P] where P=(Fo^2^+2Fc^2^)/3'
_refine_ls_weighting_scheme calc
_refine_ls_wR_factor_gt 0.0848
_refine_ls_wR_factor_ref 0.0879
_reflns_Friedel_coverage 0.000
_reflns_number_gt 3771
_reflns_number_total 4165
_reflns_threshold_expression 'I > 2\s(I)'
_cod_data_source_file c9ob00059c2.cif
_cod_data_source_block exp_256
_cod_depositor_comments 'Adding full bibliography for 7156665.cif.'
_cod_original_cell_volume 2113.29(5)
_cod_database_code 7156665
_shelx_shelxl_version_number 2016/6
_shelx_space_group_comment
;
The symmetry employed for this shelxl refinement is uniquely defined
by the following loop, which should always be used as a source of
symmetry information in preference to the above space-group names.
They are only intended as comments.
;
_shelx_estimated_absorpt_t_min 0.750
_shelx_estimated_absorpt_t_max 0.876

loop_
_space_group_symop_operation_xyz
'x, y, z'
'-x, y+1/2, -z+1/2'
'-x, -y, -z'
'x, -y-1/2, z-1/2'

loop_
_atom_site_label
_atom_site_type_symbol
_atom_site_fract_x
_atom_site_fract_y
_atom_site_fract_z
_atom_site_U_iso_or_equiv
_atom_site_adp_type
_atom_site_occupancy
_atom_site_site_symmetry_order
_atom_site_calc_flag
_atom_site_refinement_flags_posn
_atom_site_refinement_flags_adp
S1 S 0.17363(2) 0.43062(3) -0.00746(3) 0.01604(10) Uani 1 1 d . .
O2 O 0.19956(7) 0.38878(8) -0.11557(9) 0.0219(2) Uani 1 1 d . .
O1 O 0.13280(7) 0.53036(8) -0.01978(10) 0.0212(2) Uani 1 1 d . .
O3 O -0.05573(7) 0.14303(9) 0.28069(10) 0.0247(2) Uani 1 1 d . .
O4 O -0.02244(8) 0.02491(9) 0.15813(11) 0.0311(3) Uani 1 1 d . .
N1 N 0.42255(7) 0.42026(9) 0.54623(11) 0.0153(2) Uani 1 1 d . .
N4 N -0.02288(8) 0.11534(10) 0.19530(12) 0.0200(2) Uani 1 1 d . .
N2 N 0.26025(7) 0.43596(9) 0.12371(11) 0.0160(2) Uani 1 1 d . .
C12 C 0.24928(8) 0.48897(10) 0.23492(13) 0.0155(3) Uani 1 1 d . .
H12 H 0.205473 0.538032 0.214789 0.019 Uiso 1 1 calc R U
C4 C 0.44449(8) 0.26261(11) 0.46601(13) 0.0156(3) Uani 1 1 d . .
C11 C 0.29163(8) 0.48067(10) 0.36607(13) 0.0148(3) Uani 1 1 d . .
C13 C 0.25877(8) 0.55020(11) 0.45392(13) 0.0144(3) Uani 1 1 d . .
C24 C 0.11265(9) 0.23400(11) 0.00612(13) 0.0177(3) Uani 1 1 d . .
H24 H 0.145600 0.213850 -0.048142 0.021 Uiso 1 1 calc R U
C21 C 0.01318(8) 0.29837(11) 0.16786(13) 0.0186(3) Uani 1 1 d . .
H21 H -0.020406 0.318376 0.221219 0.022 Uiso 1 1 calc R U
C22 C 0.02038(8) 0.19435(11) 0.13692(13) 0.0172(3) Uani 1 1 d . .
C10 C 0.35893(8) 0.40463(10) 0.42548(13) 0.0142(3) Uani 1 1 d . .
C3 C 0.37109(8) 0.30871(10) 0.37527(13) 0.0156(3) Uani 1 1 d . .
C18 C 0.24418(8) 0.65629(11) 0.42572(13) 0.0179(3) Uani 1 1 d . .
H18 H 0.259790 0.685645 0.355553 0.021 Uiso 1 1 calc R U
C5 C 0.48740(9) 0.16733(11) 0.46816(14) 0.0188(3) Uani 1 1 d . .
H5 H 0.467869 0.119243 0.399944 0.023 Uiso 1 1 calc R U
C1 C 0.32348(9) 0.35133(11) 0.13519(13) 0.0182(3) Uani 1 1 d . .
H1A H 0.380281 0.381593 0.156222 0.022 Uiso 1 1 calc R U
H1B H 0.312211 0.316600 0.050050 0.022 Uiso 1 1 calc R U
C20 C 0.05736(9) 0.37160(11) 0.11710(13) 0.0182(3) Uani 1 1 d . .
H20 H 0.053498 0.442064 0.135160 0.022 Uiso 1 1 calc R U
C23 C 0.06797(9) 0.16065(11) 0.05556(13) 0.0184(3) Uani 1 1 d . .
H23 H 0.069839 0.090451 0.034688 0.022 Uiso 1 1 calc R U
C9 C 0.47484(8) 0.33358(11) 0.57149(13) 0.0160(3) Uani 1 1 d . .
C16 C 0.18398(9) 0.67605(12) 0.60713(14) 0.0218(3) Uani 1 1 d . .
H16 H 0.157933 0.717392 0.656582 0.026 Uiso 1 1 calc R U
C2 C 0.32210(9) 0.27004(11) 0.24148(13) 0.0180(3) Uani 1 1 d . .
H2A H 0.263403 0.256113 0.239468 0.022 Uiso 1 1 calc R U
H2B H 0.347133 0.205418 0.222843 0.022 Uiso 1 1 calc R U
C19 C 0.10755(8) 0.33847(11) 0.03882(12) 0.0156(3) Uani 1 1 d . .
C14 C 0.23802(9) 0.50953(11) 0.56361(13) 0.0174(3) Uani 1 1 d . .
H14 H 0.249608 0.439915 0.586360 0.021 Uiso 1 1 calc R U
C17 C 0.20663(9) 0.71839(11) 0.50125(14) 0.0216(3) Uani 1 1 d . .
H17 H 0.196668 0.788614 0.480651 0.026 Uiso 1 1 calc R U
C8 C 0.54731(9) 0.31268(12) 0.67835(14) 0.0195(3) Uani 1 1 d . .
H8 H 0.567050 0.360173 0.747215 0.023 Uiso 1 1 calc R U
C25 C 0.44095(9) 0.51421(11) 0.62664(13) 0.0179(3) Uani 1 1 d . .
H25A H 0.419960 0.573835 0.571715 0.027 Uiso 1 1 calc R U
H25B H 0.501661 0.520604 0.665990 0.027 Uiso 1 1 calc R U
H25C H 0.413373 0.510254 0.695330 0.027 Uiso 1 1 calc R U
C6 C 0.55902(9) 0.14635(12) 0.57321(15) 0.0226(3) Uani 1 1 d . .
H6 H 0.588196 0.083867 0.575206 0.027 Uiso 1 1 calc R U
C15 C 0.20042(9) 0.57127(12) 0.63917(14) 0.0208(3) Uani 1 1 d . .
H15 H 0.186224 0.542736 0.711034 0.025 Uiso 1 1 calc R U
C7 C 0.58838(9) 0.21855(13) 0.67739(14) 0.0231(3) Uani 1 1 d . .
H7 H 0.636591 0.202520 0.747290 0.028 Uiso 1 1 calc R U

loop_
_atom_site_aniso_label
_atom_site_aniso_U_11
_atom_site_aniso_U_22
_atom_site_aniso_U_33
_atom_site_aniso_U_23
_atom_site_aniso_U_13
_atom_site_aniso_U_12
S1 0.01854(17) 0.01599(17) 0.01196(16) 0.00074(11) 0.00194(12) -0.00074(12)
O2 0.0268(5) 0.0258(5) 0.0130(4) -0.0008(4) 0.0056(4) -0.0018(4)
O1 0.0247(5) 0.0167(5) 0.0191(5) 0.0034(4) 0.0017(4) 0.0006(4)
O3 0.0230(5) 0.0287(6) 0.0234(5) 0.0005(4) 0.0083(4) -0.0032(4)
O4 0.0482(7) 0.0181(5) 0.0282(6) -0.0026(4) 0.0129(5) -0.0094(5)
N1 0.0140(5) 0.0167(5) 0.0142(5) -0.0015(4) 0.0029(4) -0.0004(4)
N4 0.0196(6) 0.0199(6) 0.0165(5) 0.0005(5) -0.0007(4) -0.0034(5)
N2 0.0151(5) 0.0186(6) 0.0134(5) -0.0021(4) 0.0028(4) -0.0006(4)
C12 0.0157(6) 0.0139(6) 0.0169(6) -0.0012(5) 0.0047(5) -0.0004(5)
C4 0.0149(6) 0.0168(6) 0.0170(6) 0.0016(5) 0.0075(5) -0.0003(5)
C11 0.0140(6) 0.0137(6) 0.0165(6) -0.0011(5) 0.0043(5) -0.0019(5)
C13 0.0111(6) 0.0160(6) 0.0148(6) -0.0019(5) 0.0016(5) -0.0009(5)
C24 0.0173(6) 0.0186(7) 0.0152(6) -0.0020(5) 0.0016(5) 0.0023(5)
C21 0.0157(6) 0.0198(7) 0.0189(6) -0.0015(5) 0.0030(5) 0.0014(5)
C22 0.0150(6) 0.0178(7) 0.0156(6) 0.0009(5) -0.0003(5) -0.0024(5)
C10 0.0128(6) 0.0164(6) 0.0134(6) -0.0003(5) 0.0035(5) -0.0017(5)
C3 0.0144(6) 0.0161(6) 0.0169(6) 0.0000(5) 0.0054(5) -0.0003(5)
C18 0.0176(6) 0.0169(6) 0.0174(6) -0.0002(5) 0.0024(5) -0.0008(5)
C5 0.0205(7) 0.0182(7) 0.0199(6) 0.0018(5) 0.0093(5) 0.0016(5)
C1 0.0160(6) 0.0234(7) 0.0154(6) -0.0042(5) 0.0049(5) 0.0012(5)
C20 0.0181(6) 0.0151(6) 0.0193(6) -0.0022(5) 0.0023(5) 0.0009(5)
C23 0.0185(6) 0.0148(6) 0.0186(6) -0.0023(5) 0.0001(5) 0.0009(5)
C9 0.0152(6) 0.0184(7) 0.0156(6) 0.0027(5) 0.0067(5) -0.0001(5)
C16 0.0159(6) 0.0262(7) 0.0218(7) -0.0112(6) 0.0031(5) 0.0015(5)
C2 0.0163(6) 0.0154(6) 0.0207(6) -0.0049(5) 0.0028(5) 0.0010(5)
C19 0.0147(6) 0.0161(6) 0.0128(6) 0.0005(5) -0.0008(5) -0.0007(5)
C14 0.0170(6) 0.0165(6) 0.0182(6) -0.0004(5) 0.0043(5) -0.0021(5)
C17 0.0202(7) 0.0162(7) 0.0242(7) -0.0041(5) -0.0002(5) 0.0032(5)
C8 0.0170(6) 0.0255(7) 0.0158(6) 0.0029(5) 0.0045(5) -0.0009(5)
C25 0.0168(6) 0.0195(7) 0.0156(6) -0.0031(5) 0.0021(5) -0.0023(5)
C6 0.0213(7) 0.0225(7) 0.0267(7) 0.0078(6) 0.0112(6) 0.0069(6)
C15 0.0175(6) 0.0276(7) 0.0180(6) -0.0035(6) 0.0064(5) -0.0042(6)
C7 0.0170(6) 0.0306(8) 0.0207(7) 0.0088(6) 0.0041(5) 0.0034(6)

loop_
_atom_type_symbol
_atom_type_description
_atom_type_scat_dispersion_real
_atom_type_scat_dispersion_imag
_atom_type_scat_source
C C 0.0181 0.0091 'International Tables Vol C Tables 4.2.6.8 and 6.1.1.4'
H H 0.0000 0.0000 'International Tables Vol C Tables 4.2.6.8 and 6.1.1.4'
N N 0.0311 0.0180 'International Tables Vol C Tables 4.2.6.8 and 6.1.1.4'
O O 0.0492 0.0322 'International Tables Vol C Tables 4.2.6.8 and 6.1.1.4'
S S 0.3331 0.5567 'International Tables Vol C Tables 4.2.6.8 and 6.1.1.4'

loop_
_geom_angle_atom_site_label_1
_geom_angle_atom_site_label_2
_geom_angle_atom_site_label_3
_geom_angle
O1 S1 O2 120.14(6)
O1 S1 N2 107.37(6)
O2 S1 N2 107.35(6)
O1 S1 C19 108.51(6)
O2 S1 C19 108.49(6)
N2 S1 C19 103.78(6)
C9 N1 C10 108.18(11)
C9 N1 C25 123.07(11)
C10 N1 C25 128.29(11)
O4 N4 O3 123.58(13)
O4 N4 C22 118.06(12)
O3 N4 C22 118.34(12)
C12 N2 C1 122.81(11)
C12 N2 S1 115.17(9)
C1 N2 S1 116.16(9)
C11 C12 N2 131.10(12)
C11 C12 H12 114.4
N2 C12 H12 114.4
C5 C4 C9 119.39(12)
C5 C4 C3 133.58(13)
C9 C4 C3 107.04(12)
C12 C11 C10 125.58(12)
C12 C11 C13 114.58(12)
C10 C11 C13 119.58(11)
C14 C13 C18 118.12(13)
C14 C13 C11 120.54(12)
C18 C13 C11 121.27(12)
C23 C24 C19 119.01(13)
C23 C24 H24 120.5
C19 C24 H24 120.5
C20 C21 C22 118.18(13)
C20 C21 H21 120.9
C22 C21 H21 120.9
C23 C22 C21 123.21(13)
C23 C22 N4 118.05(12)
C21 C22 N4 118.72(12)
C3 C10 N1 108.94(12)
C3 C10 C11 127.27(12)
N1 C10 C11 123.78(12)
C10 C3 C4 107.53(12)
C10 C3 C2 124.35(12)
C4 C3 C2 127.63(12)
C17 C18 C13 120.83(13)
C17 C18 H18 119.6
C13 C18 H18 119.6
C6 C5 C4 118.92(13)
C6 C5 H5 120.5
C4 C5 H5 120.5
N2 C1 C2 113.50(11)
N2 C1 H1A 108.9
C2 C1 H1A 108.9
N2 C1 H1B 108.9
C2 C1 H1B 108.9
H1A C1 H1B 107.7
C21 C20 C19 119.17(13)
C21 C20 H20 120.4
C19 C20 H20 120.4
C24 C23 C22 118.37(13)
C24 C23 H23 120.8
C22 C23 H23 120.8
N1 C9 C8 129.74(13)
N1 C9 C4 108.30(11)
C8 C9 C4 121.95(13)
C17 C16 C15 119.71(13)
C17 C16 H16 120.1
C15 C16 H16 120.1
C3 C2 C1 110.24(11)
C3 C2 H2A 109.6
C1 C2 H2A 109.6
C3 C2 H2B 109.6
C1 C2 H2B 109.6
H2A C2 H2B 108.1
C20 C19 C24 122.00(13)
C20 C19 S1 118.37(11)
C24 C19 S1 119.39(10)
C15 C14 C13 121.15(13)
C15 C14 H14 119.4
C13 C14 H14 119.4
C16 C17 C18 120.24(13)
C16 C17 H17 119.9
C18 C17 H17 119.9
C7 C8 C9 117.33(13)
C7 C8 H8 121.3
C9 C8 H8 121.3
N1 C25 H25A 109.5
N1 C25 H25B 109.5
H25A C25 H25B 109.5
N1 C25 H25C 109.5
H25A C25 H25C 109.5
H25B C25 H25C 109.5
C5 C6 C7 120.74(14)
C5 C6 H6 119.6
C7 C6 H6 119.6
C14 C15 C16 119.87(13)
C14 C15 H15 120.1
C16 C15 H15 120.1
C8 C7 C6 121.67(13)
C8 C7 H7 119.2
C6 C7 H7 119.2

loop_
_geom_bond_atom_site_label_1
_geom_bond_atom_site_label_2
_geom_bond_distance
S1 O1 1.4317(11)
S1 O2 1.4318(10)
S1 N2 1.6645(11)
S1 C19 1.7641(14)
O3 N4 1.2283(17)
O4 N4 1.2255(17)
N1 C9 1.3803(18)
N1 C10 1.4014(17)
N1 C25 1.4535(17)
N4 C22 1.4705(18)
N2 C12 1.4115(17)
N2 C1 1.4795(18)
C12 C11 1.3562(19)
C12 H12 0.9300
C4 C5 1.4064(19)
C4 C9 1.4099(19)
C4 C3 1.4247(18)
C11 C10 1.4661(18)
C11 C13 1.4948(18)
C13 C14 1.3981(19)
C13 C18 1.3990(19)
C24 C23 1.384(2)
C24 C19 1.393(2)
C24 H24 0.9300
C21 C20 1.385(2)
C21 C22 1.387(2)
C21 H21 0.9300
C22 C23 1.385(2)
C10 C3 1.3773(19)
C3 C2 1.4875(18)
C18 C17 1.390(2)
C18 H18 0.9300
C5 C6 1.381(2)
C5 H5 0.9300
C1 C2 1.536(2)
C1 H1A 0.9700
C1 H1B 0.9700
C20 C19 1.3900(19)
C20 H20 0.9300
C23 H23 0.9300
C9 C8 1.3998(19)
C16 C17 1.386(2)
C16 C15 1.393(2)
C16 H16 0.9300
C2 H2A 0.9700
C2 H2B 0.9700
C14 C15 1.388(2)
C14 H14 0.9300
C17 H17 0.9300
C8 C7 1.383(2)
C8 H8 0.9300
C25 H25A 0.9600
C25 H25B 0.9600
C25 H25C 0.9600
C6 C7 1.409(2)
C6 H6 0.9300
C15 H15 0.9300
C7 H7 0.9300

loop_
_geom_torsion_atom_site_label_1
_geom_torsion_atom_site_label_2
_geom_torsion_atom_site_label_3
_geom_torsion_atom_site_label_4
_geom_torsion
O1 S1 N2 C12 40.99(11)
O2 S1 N2 C12 171.46(9)
C19 S1 N2 C12 -73.79(11)
O1 S1 N2 C1 -165.13(9)
O2 S1 N2 C1 -34.67(11)
C19 S1 N2 C1 80.09(10)
C1 N2 C12 C11 3.2(2)
S1 N2 C12 C11 155.13(13)
N2 C12 C11 C10 -4.6(2)
N2 C12 C11 C13 -178.73(13)
C12 C11 C13 C14 128.34(13)
C10 C11 C13 C14 -46.17(17)
C12 C11 C13 C18 -48.69(17)
C10 C11 C13 C18 136.80(13)
C20 C21 C22 C23 -1.5(2)
C20 C21 C22 N4 177.13(11)
O4 N4 C22 C23 -7.69(18)
O3 N4 C22 C23 170.66(12)
O4 N4 C22 C21 173.62(13)
O3 N4 C22 C21 -8.02(18)
C9 N1 C10 C3 0.08(15)
C25 N1 C10 C3 172.37(12)
C9 N1 C10 C11 -179.83(12)
C25 N1 C10 C11 -7.5(2)
C12 C11 C10 C3 -25.2(2)
C13 C11 C10 C3 148.70(13)
C12 C11 C10 N1 154.74(13)
C13 C11 C10 N1 -31.40(19)
N1 C10 C3 C4 -0.33(14)
C11 C10 C3 C4 179.58(12)
N1 C10 C3 C2 -172.82(12)
C11 C10 C3 C2 7.1(2)
C5 C4 C3 C10 -179.84(14)
C9 C4 C3 C10 0.45(14)
C5 C4 C3 C2 -7.7(2)
C9 C4 C3 C2 172.62(13)
C14 C13 C18 C17 -2.77(19)
C11 C13 C18 C17 174.33(12)
C9 C4 C5 C6 -0.78(19)
C3 C4 C5 C6 179.53(14)
C12 N2 C1 C2 46.84(17)
S1 N2 C1 C2 -104.86(11)
C22 C21 C20 C19 -0.64(19)
C19 C24 C23 C22 -0.56(19)
C21 C22 C23 C24 2.1(2)
N4 C22 C23 C24 -176.53(11)
C10 N1 C9 C8 179.26(13)
C25 N1 C9 C8 6.5(2)
C10 N1 C9 C4 0.21(14)
C25 N1 C9 C4 -172.58(11)
C5 C4 C9 N1 179.83(11)
C3 C4 C9 N1 -0.40(14)
C5 C4 C9 C8 0.7(2)
C3 C4 C9 C8 -179.54(12)
C10 C3 C2 C1 51.02(17)
C4 C3 C2 C1 -119.92(14)
N2 C1 C2 C3 -80.86(14)
C21 C20 C19 C24 2.1(2)
C21 C20 C19 S1 -172.18(10)
C23 C24 C19 C20 -1.5(2)
C23 C24 C19 S1 172.73(10)
O1 S1 C19 C20 -31.55(12)
O2 S1 C19 C20 -163.63(10)
N2 S1 C19 C20 82.42(11)
O1 S1 C19 C24 153.98(10)
O2 S1 C19 C24 21.90(12)
N2 S1 C19 C24 -92.05(11)
C18 C13 C14 C15 2.86(19)
C11 C13 C14 C15 -174.26(12)
C15 C16 C17 C18 1.2(2)
C13 C18 C17 C16 0.8(2)
N1 C9 C8 C7 -179.34(13)
C4 C9 C8 C7 -0.4(2)
C4 C5 C6 C7 0.6(2)
C13 C14 C15 C16 -1.0(2)
C17 C16 C15 C14 -1.1(2)
C9 C8 C7 C6 0.2(2)
C5 C6 C7 C8 -0.3(2)
